data_1538755
loop_
_publ_author_name
'Klevtsova, R.F.'
'Glinskaya, L.A.'
'Ishchenko, V.N.'
'Klevtsov, P.V.'
'Perepelitsa, A.P.'
'Aleksandrov, K.S.'
'Kruglik, A.I.'

_publ_section_title
;
 K Li Cr O4: Synthesis, crystal structure, and phase transitions
;
_journal_name_full Kristallografiya
_journal_page_first 630
_journal_page_last 635
_journal_volume 33
_journal_year 1988
_chemical_formula_sum 'Cr K Li O4'
_chemical_name_systematic 'K Li (Cr O4)'
_space_group_IT_number 33
_symmetry_space_group_name_Hall 'P -2bc 2a'
_symmetry_space_group_name_H-M 'P 21 n b'
_cell_angle_alpha 90
_cell_angle_beta 90
_cell_angle_gamma 90
_cell_formula_units_Z 8
_cell_length_a 5.186
_cell_length_b 8.345
_cell_length_c 19.417
_cell_volume 840.313
_citation_journal_id_ASTM KRISAJ
_cod_data_source_file Klevtsova_KRISAJ_1988_1588.cif
_cod_data_source_block Cr1K1Li1O4
_cod_original_cell_volume 840.3128
_cod_original_sg_symbol_Hall 'P 2c -2n (z,x,y)'
_cod_original_formula_sum 'Cr1 K1 Li1 O4'
_cod_database_code 1538755

loop_
_symmetry_equiv_pos_as_xyz
x,y,z
x+1/2,-y,-z
x+1/2,-y+1/2,z+1/2
x,y+1/2,-z+1/2

loop_
_atom_site_label
_atom_site_type_symbol
_atom_site_fract_x
_atom_site_fract_y
_atom_site_fract_z
_atom_site_occupancy
_atom_site_U_iso_or_equiv
O2 O-2 0.1407 0.3473 0.1256 1 0.0
Li2 Li+1 0.247 -0.0034 0.4427 1 0.0
O8 O-2 0.6193 0.2569 0.3528 1 0.0
O6 O-2 0.6155 0.0536 0.4614 1 0.0
K2 K+1 0.7907 0.4815 0.2343 1 0.0
O3 O-2 0.1368 0.2354 0.2563 1 0.0
Cr2 Cr+6 0.7532 0.218 0.4275 1 0.0
Cr1 Cr+6 0.25 0.2046 0.1773 1 0.0
O1 O-2 0.5642 0.204 0.1792 1 0.0
O7 O-2 0.7052 0.3665 0.4807 1 0.0
K1 K+1 0.7627 0.6776 0.4485 1 0.0
O4 O-2 0.1364 0.0305 0.1505 1 0.0
Li1 Li+1 0.25 0.3102 0.3458 1 0.0
O5 O-2 0.0694 0.1923 0.4178 1 0.0
